data_4513283
loop_
_publ_author_name
'Gu\'nka, Piotr A.'
'Dranka, Maciej'
'Hanfland, Michael'
'Dziubek, Kamil F.'
'Katrusiak, Andrzej'
'Zachara, Janusz'

_publ_section_title
;
 Cascade of High-Pressure Transitions of Claudetite II and the First Polar
 Phase of Arsenic(III) Oxide
;
_journal_issue 8
_journal_name_full 'Crystal Growth &amp; Design'
_journal_page_first 3950
_journal_paper_doi 10.1021/acs.cgd.5b00567
_journal_volume 15
_journal_year 2015
_chemical_formula_moiety 'As4 O6'
_chemical_formula_sum 'As4 O6'
_chemical_formula_weight 395.68
_space_group_crystal_system monoclinic
_space_group_IT_number 14
_space_group_name_Hall '-P 2yab'
_space_group_name_H-M_alt 'P 1 21/a 1'
_symmetry_space_group_name_Hall '-P 2yab'
_symmetry_space_group_name_H-M 'P 1 21/a 1'
_audit_creation_date 2015-02-04
_audit_creation_method
;
Olex2 1.2-beta
(compiled 2014.11.28 svn.r3107 for OlexSys, GUI svn.r4998)
;
_cell_angle_alpha 90
_cell_angle_beta 143.284(4)
_cell_angle_gamma 90
_cell_formula_units_Z 4
_cell_length_a 12.7203(7)
_cell_length_b 4.42690(10)
_cell_length_c 16.8699(13)
_cell_measurement_pressure 3.75e6(5)
_cell_measurement_reflns_used 741
_cell_measurement_temperature 293(2)
_cell_measurement_theta_max 20.3700
_cell_measurement_theta_min 2.9300
_cell_volume 567.94(8)
_computing_cell_refinement
;
CrysAlisPro, Agilent Technologies,
Version 1.171.37.35 (release 13-08-2014 CrysAlis171 .NET)
(compiled Aug 13 2014,18:06:01)
;
_computing_data_collection
;
CrysAlisPro, Agilent Technologies,
Version 1.171.37.35 (release 13-08-2014 CrysAlis171 .NET)
(compiled Aug 13 2014,18:06:01)
;
_computing_data_reduction
;
CrysAlisPro, Agilent Technologies,
Version 1.171.37.35 (release 13-08-2014 CrysAlis171 .NET)
(compiled Aug 13 2014,18:06:01)
;
_computing_molecular_graphics 'Olex2 (Dolomanov et al., 2009)'
_computing_publication_material 'Olex2 (Dolomanov et al., 2009)'
_computing_structure_refinement 'ShelXL (Sheldrick, 2008)'
_diffrn_ambient_environment He
_diffrn_ambient_pressure 3.75e6(5)
_diffrn_ambient_temperature 293(2)
_diffrn_detector 'CCD plate'
_diffrn_measured_fraction_theta_full 0.458
_diffrn_measured_fraction_theta_max 0.271
_diffrn_measurement_details
;
  1 phi    142.00  218.00   0.5000    1.0000
omega____ theta____ kappa____ phi______ frames
   0.0000    0.0000    0.0000     -     152
;
_diffrn_measurement_device 'abstract diffractometer'
_diffrn_measurement_device_type 'MAR-CrysAlisPro-abstract goniometer: imported MAR images'
_diffrn_measurement_method '\p scans'
_diffrn_orient_matrix_UB_11 0.0306254000
_diffrn_orient_matrix_UB_12 0.0082714000
_diffrn_orient_matrix_UB_13 -0.0195544000
_diffrn_orient_matrix_UB_21 0.0147769000
_diffrn_orient_matrix_UB_22 0.0730938000
_diffrn_orient_matrix_UB_23 0.0175745000
_diffrn_orient_matrix_UB_31 0.0230330000
_diffrn_orient_matrix_UB_32 -0.0578974000
_diffrn_orient_matrix_UB_33 0.0193840000
_diffrn_radiation_monochromator synchrotron
_diffrn_radiation_probe x-ray
_diffrn_radiation_wavelength 0.41427
_diffrn_reflns_av_R_equivalents 0.0384
_diffrn_reflns_av_unetI/netI 0.0440
_diffrn_reflns_laue_measured_fraction_full 0.458
_diffrn_reflns_laue_measured_fraction_max 0.271
_diffrn_reflns_limit_h_max 16
_diffrn_reflns_limit_h_min -19
_diffrn_reflns_limit_k_max 7
_diffrn_reflns_limit_k_min -7
_diffrn_reflns_limit_l_max 13
_diffrn_reflns_limit_l_min -11
_diffrn_reflns_number 1648
_diffrn_reflns_point_group_measured_fraction_full 0.458
_diffrn_reflns_point_group_measured_fraction_max 0.271
_diffrn_reflns_theta_full 14.392
_diffrn_reflns_theta_max 20.521
_diffrn_reflns_theta_min 2.289
_diffrn_source synchrotron
_exptl_absorpt_coefficient_mu 5.347
_exptl_absorpt_correction_T_max 1.00000
_exptl_absorpt_correction_T_min 0.60276
_exptl_absorpt_correction_type multi-scan
_exptl_absorpt_process_details
;
CrysAlisPro, Agilent Technologies,
Version 1.171.37.35 (release 13-08-2014 CrysAlis171 .NET)
(compiled Aug 13 2014,18:06:01)
Empirical absorption correction using spherical harmonics,
 implemented in SCALE3 ABSPACK scaling algorithm.
;
_exptl_crystal_density_diffrn 4.628
_exptl_crystal_description block
_exptl_crystal_F_000 720
_exptl_crystal_size_max 0.05
_exptl_crystal_size_mid 0.04
_exptl_crystal_size_min 0.03
_refine_diff_density_max 2.049
_refine_diff_density_min -1.359
_refine_diff_density_rms 0.280
_refine_ls_extinction_method none
_refine_ls_goodness_of_fit_ref 1.099
_refine_ls_hydrogen_treatment undef
_refine_ls_matrix_type full
_refine_ls_number_parameters 61
_refine_ls_number_reflns 784
_refine_ls_number_restraints 0
_refine_ls_restrained_S_all 1.099
_refine_ls_R_factor_all 0.0537
_refine_ls_R_factor_gt 0.0452
_refine_ls_shift/su_max 0.000
_refine_ls_shift/su_mean 0.000
_refine_ls_structure_factor_coef Fsqd
_refine_ls_weighting_details 'w=1/[\s^2^(Fo^2^)+(0.0718P)^2^+6.3956P] where P=(Fo^2^+2Fc^2^)/3'
_refine_ls_weighting_scheme calc
_refine_ls_wR_factor_gt 0.1157
_refine_ls_wR_factor_ref 0.1312
_reflns_Friedel_coverage 0.000
_reflns_number_gt 672
_reflns_number_total 784
_reflns_threshold_expression 'I > 2\s(I)'
_cod_data_source_file cg5b00567_si_002.cif
_cod_data_source_block mclau2_008_pl
_cod_depositor_comments 'Adding full bibliography for 4513277--4513300.cif.'
_cod_original_cell_volume 567.94(6)
_cod_database_code 4513283
_shelx_space_group_comment
;
The symmetry employed for this shelxl refinement is uniquely defined
by the following loop, which should always be used as a source of
symmetry information in preference to the above space-group names.
They are only intended as comments.
;
_olex2_refinement_description
;
;
_shelx_shelxl_version_number 2014/7
_olex2_submission_special_instructions 'No special instructions were received'

loop_
_space_group_symop_operation_xyz
'x, y, z'
'-x+1/2, y+1/2, -z'
'-x, -y, -z'
'x-1/2, -y-1/2, z'

loop_
_atom_site_label
_atom_site_type_symbol
_atom_site_fract_x
_atom_site_fract_y
_atom_site_fract_z
_atom_site_U_iso_or_equiv
_atom_site_adp_type
_atom_site_occupancy
_atom_site_site_symmetry_order
_atom_site_calc_flag
As1 As 0.67172(13) 0.2713(2) 0.39465(18) 0.0161(10) Uani 1 1 d
As2 As 0.38015(13) 0.19653(17) 0.34736(18) 0.0116(10) Uani 1 1 d
As3 As -0.19266(13) -0.33018(19) 0.09644(18) 0.0139(10) Uani 1 1 d
As4 As 0.10248(12) -0.30557(17) 0.14798(18) 0.0122(10) Uani 1 1 d
O1 O 0.6996(10) 0.4519(16) 0.5060(15) 0.0213(15) Uiso 1 1 d
O2 O 0.4643(10) 0.1353(15) 0.3013(13) 0.0156(13) Uiso 1 1 d
O3 O 0.1623(8) 0.0845(12) 0.1855(12) 0.0079(11) Uiso 1 1 d
O4 O -0.2648(12) -0.2145(17) -0.0461(16) 0.0237(17) Uiso 1 1 d
O5 O 0.0347(10) -0.3238(14) 0.2100(15) 0.0178(15) Uiso 1 1 d
O6 O 0.3235(8) -0.4162(12) 0.3057(12) 0.0080(11) Uiso 1 1 d

loop_
_atom_site_aniso_label
_atom_site_aniso_U_11
_atom_site_aniso_U_22
_atom_site_aniso_U_33
_atom_site_aniso_U_23
_atom_site_aniso_U_13
_atom_site_aniso_U_12
As1 0.0105(4) 0.0144(4) 0.0182(18) 0.0017(5) 0.0103(7) -0.0008(3)
As2 0.0123(4) 0.0088(4) 0.0136(19) 0.0018(4) 0.0103(7) 0.0022(3)
As3 0.0121(4) 0.0112(4) 0.0169(19) 0.0000(4) 0.0113(7) 0.0009(3)
As4 0.0103(4) 0.0085(4) 0.0133(18) -0.0010(4) 0.0085(7) -0.0012(3)

loop_
_atom_type_symbol
_atom_type_description
_atom_type_scat_dispersion_real
_atom_type_scat_dispersion_imag
_atom_type_scat_source
As As 0.3110 0.7990 'International Tables Vol C Tables 4.2.6.8 and 6.1.1.4'
O O 0.0020 0.0020 'International Tables Vol C Tables 4.2.6.8 and 6.1.1.4'

loop_
_geom_angle_atom_site_label_1
_geom_angle_atom_site_label_2
_geom_angle_atom_site_label_3
_geom_angle
_geom_angle_site_symmetry_1
_geom_angle_site_symmetry_3
O1 As1 O1 96.2(3) 2_646 .
O1 As1 O2 99.2(4) 2_646 .
O2 As1 O1 89.2(5) . .
O2 As2 O3 91.6(5) . .
O6 As2 O2 99.8(5) 1_565 .
O6 As2 O3 91.3(3) 1_565 .
O4 As3 O4 90.0(5) 2_445 .
O5 As3 O4 94.6(6) . .
O5 As3 O4 98.0(3) . 2_445
O3 As4 O5 95.9(5) . .
O3 As4 O6 91.3(3) . .
O6 As4 O5 92.1(5) . .
As1 O1 As1 127.4(7) 2_656 .
As1 O2 As2 123.3(7) . .
As4 O3 As2 120.2(4) . .
As3 O4 As3 122.3(9) 2_455 .
As3 O5 As4 119.7(9) . .
As2 O6 As4 120.4(4) 1_545 .

loop_
_geom_bond_atom_site_label_1
_geom_bond_atom_site_label_2
_geom_bond_distance
_geom_bond_site_symmetry_2
As1 O1 1.758(9) 2_646
As1 O1 1.795(17) .
As1 O2 1.772(6) .
As2 O2 1.777(14) .
As2 O3 1.803(9) .
As2 O6 1.772(6) 1_565
As3 O4 1.830(19) .
As3 O4 1.781(9) 2_445
As3 O5 1.776(7) .
As4 O3 1.786(5) .
As4 O5 1.814(16) .
As4 O6 1.797(8) .
O1 As1 1.758(9) 2_656
O4 As3 1.781(9) 2_455
O6 As2 1.772(5) 1_545

loop_
_geom_torsion_atom_site_label_1
_geom_torsion_atom_site_label_2
_geom_torsion_atom_site_label_3
_geom_torsion_atom_site_label_4
_geom_torsion
_geom_torsion_site_symmetry_1
_geom_torsion_site_symmetry_4
O1 As1 O1 As1 106.8(7) 2_646 2_656
O1 As1 O2 As2 -3.1(6) . .
O1 As1 O2 As2 93.1(7) 2_646 .
O2 As1 O1 As1 -154.1(7) . 2_656
O2 As2 O3 As4 84.6(8) . .
O3 As2 O2 As1 165.6(6) . .
O3 As4 O5 As3 104.0(4) . .
O3 As4 O6 As2 -178.0(9) . 1_545
O4 As3 O4 As3 167.5(7) 2_445 2_455
O4 As3 O5 As4 -14.0(5) . .
O4 As3 O5 As4 76.7(7) 2_445 .
O5 As3 O4 As3 -94.5(5) . 2_455
O5 As4 O3 As2 86.7(8) . .
O5 As4 O6 As2 86.0(8) . 1_545
O6 As2 O2 As1 74.0(6) 1_565 .
O6 As2 O3 As4 -175.6(9) 1_565 .
O6 As4 O3 As2 -5.5(8) . .
O6 As4 O5 As3 -164.5(4) . .
